data_4512016
loop_
_publ_author_name
'Ordonez, Carlos'
'Fonari, Marina'
'Lindline, Jennifer'
'Wei, Qiang'
'Timofeeva, Tatiana'

_publ_section_title
;
 How Structure-Directing Cations Tune the Fluorescence of Metal--Organic
 Frameworks
;
_journal_issue 11
_journal_name_full 'Crystal Growth &amp; Design'
_journal_page_first 5452
_journal_paper_doi 10.1021/cg5006133
_journal_volume 14
_journal_year 2014
_chemical_formula_moiety 'C9 H3 O6 Zn, C8 H15 N2'
_chemical_formula_sum 'C17 H18 N2 O6 Zn'
_chemical_formula_weight 411.70
_chemical_name_systematic
; 
 ? 
;
_space_group_IT_number 14
_symmetry_cell_setting monoclinic
_symmetry_space_group_name_Hall '-P 2yn'
_symmetry_space_group_name_H-M 'P 1 21/n 1'
_atom_sites_solution_hydrogens geom
_atom_sites_solution_primary direct
_atom_sites_solution_secondary difmap
_audit_creation_method SHELXL-97
_cell_angle_alpha 90.00
_cell_angle_beta 108.481(3)
_cell_angle_gamma 90.00
_cell_formula_units_Z 4
_cell_length_a 9.2987(14)
_cell_length_b 16.670(2)
_cell_length_c 11.4189(17)
_cell_measurement_reflns_used 656
_cell_measurement_temperature 100(2)
_cell_measurement_theta_max 18.53
_cell_measurement_theta_min 4.42
_cell_volume 1678.8(4)
_computing_cell_refinement 'SAINT+ ver. 6.2 (Bruker, 2001)'
_computing_data_collection 'APEX2  (Bruker, 2005)'
_computing_data_reduction 'SAINT+ ver. 6.2 (Bruker, 2001)'
_computing_molecular_graphics 'SHELXTL ver. 6.12 (Sheldrick, 2001)'
_computing_publication_material 'SHELXTL ver. 6.12 (Sheldrick, 2001)'
_computing_structure_refinement 'SHELXTL ver. 6.12 (Sheldrick, 2001)'
_computing_structure_solution 'SHELXTL ver. 6.12 (Sheldrick, 2001)'
_diffrn_ambient_temperature 100(2)
_diffrn_measured_fraction_theta_full 0.995
_diffrn_measured_fraction_theta_max 0.995
_diffrn_measurement_device_type 'Bruker SMART APEX II CCD area detector'
_diffrn_measurement_method 'phi and omega scans'
_diffrn_radiation_monochromator graphite
_diffrn_radiation_source 'fine-focus sealed tube'
_diffrn_radiation_type MoK\a
_diffrn_radiation_wavelength 0.71073
_diffrn_reflns_av_R_equivalents 0.0681
_diffrn_reflns_av_sigmaI/netI 0.0606
_diffrn_reflns_limit_h_max 10
_diffrn_reflns_limit_h_min -10
_diffrn_reflns_limit_k_max 19
_diffrn_reflns_limit_k_min -19
_diffrn_reflns_limit_l_max 13
_diffrn_reflns_limit_l_min -13
_diffrn_reflns_number 9968
_diffrn_reflns_theta_full 24.74
_diffrn_reflns_theta_max 24.74
_diffrn_reflns_theta_min 4.20
_exptl_absorpt_coefficient_mu 1.501
_exptl_absorpt_correction_T_max 0.8644
_exptl_absorpt_correction_T_min 0.6615
_exptl_absorpt_correction_type multi-scan
_exptl_absorpt_process_details 'SADABS (Sheldrick, 2003)'
_exptl_crystal_density_diffrn 1.629
_exptl_crystal_density_meas ?
_exptl_crystal_density_method 'not measured'
_exptl_crystal_F_000 848
_exptl_crystal_size_max 0.30
_exptl_crystal_size_mid 0.20
_exptl_crystal_size_min 0.10
_refine_diff_density_max 0.444
_refine_diff_density_min -0.365
_refine_diff_density_rms 0.075
_refine_ls_extinction_method none
_refine_ls_goodness_of_fit_ref 1.026
_refine_ls_hydrogen_treatment constr
_refine_ls_matrix_type full
_refine_ls_number_parameters 235
_refine_ls_number_reflns 2849
_refine_ls_number_restraints 0
_refine_ls_restrained_S_all 1.026
_refine_ls_R_factor_all 0.0819
_refine_ls_R_factor_gt 0.0501
_refine_ls_shift/su_max 0.001
_refine_ls_shift/su_mean 0.000
_refine_ls_structure_factor_coef Fsqd
_refine_ls_weighting_details 'calc w=1/[\s^2^(Fo^2^)+(0.0558P)^2^+1.5617P] where P=(Fo^2^+2Fc^2^)/3'
_refine_ls_weighting_scheme calc
_refine_ls_wR_factor_gt 0.1146
_refine_ls_wR_factor_ref 0.1337
_reflns_number_gt 1918
_reflns_number_total 2849
_reflns_threshold_expression >2sigma(I)
_cod_data_source_file Zn-BTC-BMIM.cif
_cod_data_source_block zn-btc-bmim
_cod_depositor_comments
;
The following automatic conversions were performed:

'_symmetry_cell_setting' value 'Monoclinic' changed to 'monoclinic'
according to
/home/saulius/struct/COD-crude-data--automatic-downloads/rss-feeds/ACS/lib/dictionaries/cif_core.dic
dictionary named 'cif_core.dic' version 2.4.2 from 2011-04-26.

Automatic conversion script
Id: cif_fix_values 2281 2013-09-26 08:29:07Z andrius 

 Adding full bibliography for 4512007--4512019.cif.

The following automatic conversions were performed:

'_exptl_crystal_density_meas' value 'not measured' was changed to '?'
- the value is perceived as not measured.

Automatic conversion script
Id: cif_fix_values 3008 2015-01-20 13:52:24Z robertas 
;
_cod_original_cell_volume 1678.7(4)
_cod_original_sg_symbol_H-M 'P2(1)/n  '
_cod_database_code 4512016

loop_
_symmetry_equiv_pos_as_xyz
'x, y, z'
'-x+1/2, y+1/2, -z+1/2'
'-x, -y, -z'
'x-1/2, -y-1/2, z-1/2'

loop_
_atom_site_label
_atom_site_type_symbol
_atom_site_fract_x
_atom_site_fract_y
_atom_site_fract_z
_atom_site_U_iso_or_equiv
_atom_site_adp_type
_atom_site_occupancy
_atom_site_symmetry_multiplicity
_atom_site_calc_flag
_atom_site_refinement_flags
Zn1 Zn 0.62127(6) 0.09336(3) 0.95985(5) 0.0412(2) Uani 1 1 d .
C2 C 0.9633(5) -0.0946(3) 1.1836(4) 0.0379(11) Uani 1 1 d .
H2A H 0.9777 -0.0538 1.1330 0.045 Uiso 1 1 calc R
O3 O 0.7685(4) 0.0915(2) 0.8716(3) 0.0565(10) Uani 1 1 d .
C1 C 0.8223(5) -0.1029(3) 1.2004(4) 0.0400(11) Uani 1 1 d .
O1 O 0.7268(4) 0.0050(2) 1.0684(4) 0.0645(11) Uani 1 1 d .
O5 O 0.4279(4) 0.0532(2) 0.8431(3) 0.0596(10) Uani 1 1 d .
C7 C 0.6966(6) -0.0460(3) 1.1369(5) 0.0454(12) Uani 1 1 d .
C5 C 0.9181(7) -0.2167(3) 1.3317(5) 0.0570(15) Uani 1 1 d .
C8 C 0.7664(6) 0.1355(3) 0.7811(5) 0.0516(13) Uani 1 1 d .
O6 O 0.5080(8) 0.1644(3) 1.0525(5) 0.119(2) Uani 1 1 d .
C6 C 0.8008(7) -0.1645(3) 1.2745(5) 0.0536(14) Uani 1 1 d .
H6A H 0.7069 -0.1709 1.2861 0.064 Uiso 1 1 calc R
C4 C 1.0575(7) -0.2069(3) 1.3162(5) 0.0573(15) Uani 1 1 d .
H4A H 1.1366 -0.2412 1.3562 0.069 Uiso 1 1 calc R
O7 O 0.7265(9) 0.2110(3) 1.0648(6) 0.133(3) Uani 1 1 d .
C3 C 1.0818(6) -0.1450(3) 1.2399(4) 0.0423(12) Uani 1 1 d .
O4 O 0.6550(5) 0.1716(3) 0.7153(5) 0.0984(16) Uani 1 1 d .
C9 C 0.6077(13) 0.2145(4) 1.0893(6) 0.090(3) Uani 1 1 d .
N2 N -0.7813(12) 0.1296(5) 0.2440(8) 0.127(3) Uani 1 1 d .
N1 N -0.5712(13) 0.0952(6) 0.3729(10) 0.154(4) Uani 1 1 d .
C10 C -0.6619(16) 0.0838(6) 0.2562(10) 0.129(4) Uani 1 1 d .
H10A H -0.6441 0.0506 0.1967 0.155 Uiso 1 1 calc R
C12 C -0.7472(15) 0.1696(6) 0.3534(11) 0.126(3) Uani 1 1 d .
H12A H -0.8114 0.2080 0.3688 0.151 Uiso 1 1 calc R
C11 C -0.6117(19) 0.1494(6) 0.4392(11) 0.155(5) Uani 1 1 d .
H11A H -0.5640 0.1681 0.5188 0.186 Uiso 1 1 calc R
C15 C -0.296(2) 0.1097(10) 0.3809(11) 0.182(6) Uani 1 1 d .
H15A H -0.2812 0.1632 0.4162 0.218 Uiso 1 1 calc R
H15B H -0.3266 0.1127 0.2915 0.218 Uiso 1 1 calc R
C13 C -0.9067(16) 0.1402(9) 0.1335(10) 0.210(7) Uani 1 1 d .
H13A H -0.8987 0.1027 0.0721 0.315 Uiso 1 1 calc R
H13B H -0.9058 0.1939 0.1034 0.315 Uiso 1 1 calc R
H13C H -0.9998 0.1311 0.1510 0.315 Uiso 1 1 calc R
C14 C -0.405(2) 0.0569(10) 0.4291(14) 0.211(7) Uani 1 1 d .
H14A H -0.3727 0.0575 0.5187 0.253 Uiso 1 1 calc R
H14B H -0.4041 0.0018 0.4018 0.253 Uiso 1 1 calc R
C17 C -0.049(3) 0.1025(13) 0.3778(15) 0.289(12) Uani 1 1 d .
H17A H 0.0514 0.0797 0.4006 0.433 Uiso 1 1 calc R
H17B H -0.0424 0.1569 0.4064 0.433 Uiso 1 1 calc R
H17C H -0.0928 0.1014 0.2896 0.433 Uiso 1 1 calc R
C16 C -0.150(3) 0.0521(10) 0.4385(13) 0.250(10) Uani 1 1 d .
H16A H -0.1130 0.0529 0.5280 0.300 Uiso 1 1 calc R
H16B H -0.1668 -0.0025 0.4082 0.300 Uiso 1 1 calc R

loop_
_atom_site_aniso_label
_atom_site_aniso_U_11
_atom_site_aniso_U_22
_atom_site_aniso_U_33
_atom_site_aniso_U_23
_atom_site_aniso_U_13
_atom_site_aniso_U_12
Zn1 0.0344(3) 0.0394(3) 0.0542(4) -0.0056(3) 0.0199(3) 0.0012(3)
C2 0.041(3) 0.035(2) 0.041(3) 0.007(2) 0.016(2) -0.002(2)
O3 0.053(2) 0.062(2) 0.065(2) 0.005(2) 0.0326(19) 0.0070(19)
C1 0.039(3) 0.040(3) 0.046(3) -0.006(2) 0.020(2) -0.006(2)
O1 0.047(2) 0.063(3) 0.085(3) 0.022(2) 0.024(2) 0.0134(19)
O5 0.039(2) 0.082(3) 0.063(2) -0.030(2) 0.0234(18) -0.0069(19)
C7 0.037(3) 0.051(3) 0.049(3) -0.017(3) 0.015(2) -0.004(2)
C5 0.081(4) 0.041(3) 0.054(3) 0.009(3) 0.027(3) -0.011(3)
C8 0.043(3) 0.049(3) 0.060(3) -0.007(3) 0.012(3) 0.003(3)
O6 0.152(6) 0.074(3) 0.098(4) -0.051(3) -0.008(4) 0.030(3)
C6 0.063(4) 0.056(3) 0.050(3) -0.006(3) 0.030(3) -0.024(3)
C4 0.071(4) 0.039(3) 0.056(3) 0.013(3) 0.012(3) 0.006(3)
O7 0.205(7) 0.091(4) 0.150(5) -0.016(4) 0.121(5) 0.046(4)
C3 0.044(3) 0.039(3) 0.046(3) 0.004(2) 0.017(2) 0.003(2)
O4 0.049(3) 0.117(4) 0.123(4) 0.041(3) 0.017(3) 0.027(3)
C9 0.157(8) 0.053(4) 0.055(4) -0.001(3) 0.025(5) 0.045(5)
N2 0.187(10) 0.072(5) 0.122(7) -0.021(5) 0.049(7) -0.021(6)
N1 0.205(11) 0.123(7) 0.120(7) -0.025(6) 0.033(7) 0.016(7)
C10 0.185(11) 0.094(7) 0.106(8) -0.017(6) 0.042(8) 0.024(7)
C12 0.191(12) 0.075(6) 0.122(8) -0.009(6) 0.066(8) -0.008(7)
C11 0.276(17) 0.087(7) 0.108(8) -0.018(6) 0.067(10) 0.021(8)
C15 0.243(18) 0.175(13) 0.111(9) 0.034(9) 0.032(10) -0.015(13)
C13 0.227(14) 0.289(17) 0.104(8) -0.060(10) 0.039(9) -0.169(13)
C14 0.246(18) 0.183(14) 0.182(13) 0.039(11) 0.037(13) 0.096(13)
C17 0.37(3) 0.33(3) 0.148(13) -0.063(15) 0.059(15) -0.18(2)
C16 0.47(3) 0.145(13) 0.113(10) -0.045(9) 0.057(16) -0.055(17)

loop_
_atom_type_symbol
_atom_type_description
_atom_type_scat_dispersion_real
_atom_type_scat_dispersion_imag
_atom_type_scat_source
C C 0.0033 0.0016 'International Tables Vol C Tables 4.2.6.8 and 6.1.1.4'
H H 0.0000 0.0000 'International Tables Vol C Tables 4.2.6.8 and 6.1.1.4'
N N 0.0061 0.0033 'International Tables Vol C Tables 4.2.6.8 and 6.1.1.4'
O O 0.0106 0.0060 'International Tables Vol C Tables 4.2.6.8 and 6.1.1.4'
Zn Zn 0.2839 1.4301 'International Tables Vol C Tables 4.2.6.8 and 6.1.1.4'

loop_
_geom_angle_atom_site_label_1
_geom_angle_atom_site_label_2
_geom_angle_atom_site_label_3
_geom_angle
_geom_angle_site_symmetry_1
_geom_angle_site_symmetry_3
O3 Zn1 O1 91.30(16) . .
O3 Zn1 O5 106.49(15) . .
O1 Zn1 O5 109.56(17) . .
O3 Zn1 O6 145.7(2) . .
O1 Zn1 O6 109.61(19) . .
O5 Zn1 O6 92.1(2) . .
O3 Zn1 O7 91.7(2) . .
O1 Zn1 O7 105.0(2) . .
O5 Zn1 O7 140.2(2) . .
O6 Zn1 O7 57.4(2) . .
O3 Zn1 C9 119.4(3) . .
O1 Zn1 C9 109.57(19) . .
O5 Zn1 C9 117.3(3) . .
O6 Zn1 C9 28.6(3) . .
O7 Zn1 C9 28.8(3) . .
C3 C2 C1 121.8(4) . .
C3 C2 H2A 119.1 . .
C1 C2 H2A 119.1 . .
C8 O3 Zn1 125.9(3) . .
C6 C1 C2 118.9(5) . .
C6 C1 C7 121.5(5) . .
C2 C1 C7 119.7(4) . .
C7 O1 Zn1 137.5(4) . .
C7 O5 Zn1 127.0(3) 3_657 .
O1 C7 O5 125.7(5) . 3_657
O1 C7 C1 116.0(4) . .
O5 C7 C1 118.3(5) 3_657 .
C4 C5 C6 119.9(5) . .
C4 C5 C9 119.9(7) . 2_647
C6 C5 C9 120.2(7) . 2_647
O4 C8 O3 125.2(6) . .
O4 C8 C3 120.0(5) . 3_757
O3 C8 C3 114.7(5) . 3_757
C9 O6 Zn1 96.5(6) . .
C1 C6 C5 120.6(5) . .
C1 C6 H6A 119.7 . .
C5 C6 H6A 119.7 . .
C5 C4 C3 120.6(5) . .
C5 C4 H4A 119.7 . .
C3 C4 H4A 119.7 . .
C9 O7 Zn1 84.0(6) . .
C2 C3 C4 118.3(5) . .
C2 C3 C8 120.8(4) . 3_757
C4 C3 C8 120.9(5) . 3_757
O6 C9 O7 122.1(7) . .
O6 C9 C5 118.3(9) . 2_657
O7 C9 C5 119.6(9) . 2_657
O6 C9 Zn1 54.9(4) . .
O7 C9 Zn1 67.2(4) . .
C5 C9 Zn1 173.2(8) 2_657 .
C10 N2 C12 104.1(10) . .
C10 N2 C13 126.0(11) . .
C12 N2 C13 129.5(12) . .
C11 N1 C10 117.8(11) . .
C11 N1 C14 117.4(12) . .
C10 N1 C14 124.1(11) . .
N2 C10 N1 105.3(10) . .
N2 C10 H10A 127.3 . .
N1 C10 H10A 127.3 . .
N2 C12 C11 115.5(11) . .
N2 C12 H12A 122.3 . .
C11 C12 H12A 122.3 . .
N1 C11 C12 97.1(10) . .
N1 C11 H11A 131.5 . .
C12 C11 H11A 131.5 . .
C14 C15 C16 94.2(13) . .
C14 C15 H15A 112.9 . .
C16 C15 H15A 112.9 . .
C14 C15 H15B 112.9 . .
C16 C15 H15B 112.9 . .
H15A C15 H15B 110.3 . .
N2 C13 H13A 109.5 . .
N2 C13 H13B 109.5 . .
H13A C13 H13B 109.5 . .
N2 C13 H13C 109.5 . .
H13A C13 H13C 109.5 . .
H13B C13 H13C 109.5 . .
C15 C14 N1 106.5(13) . .
C15 C14 H14A 110.4 . .
N1 C14 H14A 110.4 . .
C15 C14 H14B 110.4 . .
N1 C14 H14B 110.4 . .
H14A C14 H14B 108.6 . .
C16 C17 H17A 109.5 . .
C16 C17 H17B 109.5 . .
H17A C17 H17B 109.5 . .
C16 C17 H17C 109.5 . .
H17A C17 H17C 109.5 . .
H17B C17 H17C 109.5 . .
C17 C16 C15 92.6(15) . .
C17 C16 H16A 113.2 . .
C15 C16 H16A 113.2 . .
C17 C16 H16B 113.2 . .
C15 C16 H16B 113.2 . .
H16A C16 H16B 110.5 . .

loop_
_geom_bond_atom_site_label_1
_geom_bond_atom_site_label_2
_geom_bond_distance
_geom_bond_site_symmetry_2
Zn1 O3 1.941(4) .
Zn1 O1 1.974(4) .
Zn1 O5 1.984(3) .
Zn1 O6 2.082(5) .
Zn1 O7 2.344(6) .
Zn1 C9 2.529(7) .
C2 C3 1.373(6) .
C2 C1 1.390(6) .
C2 H2A 0.9300 .
O3 C8 1.261(6) .
C1 C6 1.386(7) .
C1 C7 1.501(7) .
O1 C7 1.246(6) .
O5 C7 1.255(6) 3_657
C7 O5 1.255(6) 3_657
C5 C4 1.373(8) .
C5 C6 1.386(8) .
C5 C9 1.524(8) 2_647
C8 O4 1.228(6) .
C8 C3 1.513(7) 3_757
O6 C9 1.219(10) .
C6 H6A 0.9300 .
C4 C3 1.413(7) .
C4 H4A 0.9300 .
O7 C9 1.224(10) .
C3 C8 1.513(7) 3_757
C9 C5 1.524(8) 2_657
N2 C10 1.319(12) .
N2 C12 1.361(11) .
N2 C13 1.432(14) .
N1 C11 1.308(12) .
N1 C10 1.346(12) .
N1 C14 1.610(16) .
C10 H10A 0.9300 .
C12 C11 1.370(14) .
C12 H12A 0.9300 .
C11 H11A 0.9300 .
C15 C14 1.568(19) .
C15 C16 1.62(2) .
C15 H15A 0.9700 .
C15 H15B 0.9700 .
C13 H13A 0.9600 .
C13 H13B 0.9600 .
C13 H13C 0.9600 .
C14 H14A 0.9700 .
C14 H14B 0.9700 .
C17 C16 1.58(2) .
C17 H17A 0.9600 .
C17 H17B 0.9600 .
C17 H17C 0.9600 .
C16 H16A 0.9700 .
C16 H16B 0.9700 .
